data_4064890
loop_
_publ_author_name
'Tian, Rongqiang'
'Mathey, Fran\,cois'

_publ_section_title
;
 Phosphaferrocene Analogues of Calixpyrroles
;
_journal_issue 13
_journal_name_full Organometallics
_journal_page_first 3472
_journal_paper_doi 10.1021/om200393a
_journal_volume 30
_journal_year 2011
_chemical_formula_moiety 'C44 H56 Fe2 N2 P2'
_chemical_formula_sum 'C44 H56 Fe2 N2 P2'
_chemical_formula_weight 786.55
_chemical_name_systematic
; 
 ? 
;
_space_group_IT_number 12
_symmetry_cell_setting monoclinic
_symmetry_space_group_name_Hall '-C 2y'
_symmetry_space_group_name_H-M 'C 1 2/m 1'
_atom_sites_solution_hydrogens geom
_atom_sites_solution_primary direct
_atom_sites_solution_secondary difmap
_audit_creation_method SHELXL-97
_cell_angle_alpha 90.00
_cell_angle_beta 102.1340(10)
_cell_angle_gamma 90.00
_cell_formula_units_Z 2
_cell_length_a 9.3305(4)
_cell_length_b 14.5318(6)
_cell_length_c 14.1202(8)
_cell_measurement_reflns_used 1563
_cell_measurement_temperature 103(2)
_cell_measurement_theta_max 26.30
_cell_measurement_theta_min 2.64
_cell_volume 1871.77(15)
_computing_cell_refinement 'Bruker SAINT'
_computing_data_collection 'Bruker APEX2'
_computing_data_reduction 'Bruker SAINT'
_computing_molecular_graphics 'Bruker SHELXTL'
_computing_publication_material 'Bruker SHELXTL'
_computing_structure_refinement 'SHELXL-97 (Sheldrick, 2008)'
_computing_structure_solution 'SHELXS-97 (Sheldrick, 2008)'
_diffrn_ambient_temperature 103(2)
_diffrn_measured_fraction_theta_full 0.965
_diffrn_measured_fraction_theta_max 0.946
_diffrn_measurement_device_type 'Bruker APEX-II CCD'
_diffrn_measurement_method '\f and \w scans'
_diffrn_radiation_monochromator graphite
_diffrn_radiation_source 'fine-focus sealed tube'
_diffrn_radiation_type MoK\a
_diffrn_radiation_wavelength 0.71073
_diffrn_reflns_av_R_equivalents 0.0373
_diffrn_reflns_av_sigmaI/netI 0.0418
_diffrn_reflns_limit_h_max 11
_diffrn_reflns_limit_h_min -11
_diffrn_reflns_limit_k_max 17
_diffrn_reflns_limit_k_min -13
_diffrn_reflns_limit_l_max 18
_diffrn_reflns_limit_l_min -18
_diffrn_reflns_number 5975
_diffrn_reflns_theta_full 25.00
_diffrn_reflns_theta_max 27.13
_diffrn_reflns_theta_min 1.48
_exptl_absorpt_coefficient_mu 0.895
_exptl_absorpt_correction_T_max 0.9318
_exptl_absorpt_correction_T_min 0.8138
_exptl_absorpt_correction_type multi-scan
_exptl_absorpt_process_details sadabs
_exptl_crystal_colour orange
_exptl_crystal_density_diffrn 1.396
_exptl_crystal_density_method 'not measured'
_exptl_crystal_description hexagonal
_exptl_crystal_F_000 832
_exptl_crystal_size_max 0.24
_exptl_crystal_size_mid 0.24
_exptl_crystal_size_min 0.08
_refine_diff_density_max 0.512
_refine_diff_density_min -0.294
_refine_diff_density_rms 0.083
_refine_ls_extinction_method none
_refine_ls_goodness_of_fit_ref 1.103
_refine_ls_hydrogen_treatment constr
_refine_ls_matrix_type full
_refine_ls_number_parameters 125
_refine_ls_number_reflns 2031
_refine_ls_number_restraints 0
_refine_ls_restrained_S_all 1.103
_refine_ls_R_factor_all 0.0473
_refine_ls_R_factor_gt 0.0362
_refine_ls_shift/su_max 0.001
_refine_ls_shift/su_mean 0.000
_refine_ls_structure_factor_coef Fsqd
_refine_ls_weighting_details 'calc w=1/[\s^2^(Fo^2^)+(0.0529P)^2^+2.9352P] where P=(Fo^2^+2Fc^2^)/3'
_refine_ls_weighting_scheme calc
_refine_ls_wR_factor_gt 0.0910
_refine_ls_wR_factor_ref 0.1113
_reflns_number_gt 1687
_reflns_number_total 2031
_reflns_threshold_expression >2sigma(I)
_cod_data_source_file om200393a_si_003.cif
_cod_data_source_block mat99r
_cod_depositor_comments
;
The following automatic conversions were performed:

'_symmetry_cell_setting' value 'Monoclinic' changed to 'monoclinic'
according to /home/saulius/struct/CIF-dictionaries/cif_core.dic
dictionary named 'cif_core.dic' version 2.4.1 from 2010-06-29.

Automatic conversion script
Id: cif_fix_values 1715 2011-07-08 13:25:40Z adriana 
;
_cod_original_sg_symbol_H-M C2/m
_cod_database_code 4064890

loop_
_symmetry_equiv_pos_as_xyz
'x, y, z'
'-x, y, -z'
'x+1/2, y+1/2, z'
'-x+1/2, y+1/2, -z'
'-x, -y, -z'
'x, -y, z'
'-x+1/2, -y+1/2, -z'
'x+1/2, -y+1/2, z'

loop_
_atom_site_label
_atom_site_type_symbol
_atom_site_fract_x
_atom_site_fract_y
_atom_site_fract_z
_atom_site_U_iso_or_equiv
_atom_site_adp_type
_atom_site_occupancy
_atom_site_symmetry_multiplicity
_atom_site_calc_flag
_atom_site_refinement_flags
Fe1 Fe 0.77788(5) 0.5000 0.76799(3) 0.01185(17) Uani 1 2 d S
C1 C 0.7897(4) 0.5000 0.9151(3) 0.0289(10) Uani 1 2 d S
C2 C 0.8616(3) 0.57948(19) 0.88783(18) 0.0227(6) Uani 1 1 d .
C3 C 0.9759(3) 0.54872(19) 0.84342(17) 0.0193(6) Uani 1 1 d .
C4 C 0.6664(5) 0.5000 0.9679(3) 0.0565(17) Uani 1 2 d S
H4A H 0.6115 0.4423 0.9549 0.085 Uiso 0.50 1 calc PR
H4B H 0.6009 0.5519 0.9457 0.085 Uiso 0.50 1 calc PR
H4C H 0.7060 0.5058 1.0376 0.085 Uiso 0.50 1 calc PR
C5 C 0.8253(4) 0.6772(2) 0.9074(2) 0.0465(10) Uani 1 1 d .
H5A H 0.8682 0.6926 0.9750 0.070 Uiso 1 1 calc R
H5B H 0.7187 0.6846 0.8956 0.070 Uiso 1 1 calc R
H5C H 0.8654 0.7183 0.8644 0.070 Uiso 1 1 calc R
C6 C 1.0810(4) 0.6095(2) 0.8046(2) 0.0369(8) Uani 1 1 d .
H6A H 1.0291 0.6642 0.7747 0.055 Uiso 1 1 calc R
H6B H 1.1212 0.5755 0.7562 0.055 Uiso 1 1 calc R
H6C H 1.1610 0.6282 0.8579 0.055 Uiso 1 1 calc R
C7 C 0.4654(3) 0.39324(19) 0.73402(19) 0.0209(6) Uani 1 1 d .
H7A H 0.3759 0.3876 0.6836 0.031 Uiso 1 1 calc R
H7B H 0.4422 0.4227 0.7914 0.031 Uiso 1 1 calc R
H7C H 0.5065 0.3319 0.7514 0.031 Uiso 1 1 calc R
C8 C 0.5753(3) 0.45062(18) 0.69680(17) 0.0149(5) Uani 1 1 d .
C9 C 0.6886(3) 0.41387(17) 0.65376(16) 0.0133(5) Uani 1 1 d .
C10 C 0.7127(3) 0.31198(17) 0.64186(17) 0.0157(5) Uani 1 1 d .
H10A H 0.7149 0.2806 0.7044 0.019 Uiso 1 1 calc R
H10B H 0.8091 0.3025 0.6246 0.019 Uiso 1 1 calc R
C11 C 0.5947(3) 0.26885(17) 0.56470(17) 0.0137(5) Uani 1 1 d .
C12 C 0.5593(3) 0.17973(17) 0.54122(17) 0.0168(5) Uani 1 1 d .
H12 H 0.6054 0.1269 0.5738 0.020 Uiso 1 1 calc R
N1 N 0.5000 0.3223(2) 0.5000 0.0170(7) Uani 1 2 d S
H1 H 0.5000 0.3829 0.5000 0.020 Uiso 1 2 calc SR
P1 P 0.79175(10) 0.5000 0.60759(6) 0.0142(2) Uani 1 2 d S

loop_
_atom_site_aniso_label
_atom_site_aniso_U_11
_atom_site_aniso_U_22
_atom_site_aniso_U_33
_atom_site_aniso_U_23
_atom_site_aniso_U_13
_atom_site_aniso_U_12
Fe1 0.0098(3) 0.0131(3) 0.0117(3) 0.000 0.00010(18) 0.000
C1 0.0107(17) 0.063(3) 0.0122(17) 0.000 0.0001(13) 0.000
C2 0.0269(15) 0.0226(16) 0.0140(11) -0.0064(10) -0.0063(10) 0.0092(12)
C3 0.0173(13) 0.0237(15) 0.0136(11) 0.0013(10) -0.0040(9) -0.0054(11)
C4 0.024(2) 0.124(6) 0.023(2) 0.000 0.0095(18) 0.000
C5 0.058(2) 0.038(2) 0.0316(17) -0.0180(15) -0.0165(15) 0.0259(18)
C6 0.0314(17) 0.046(2) 0.0281(15) 0.0089(14) -0.0050(13) -0.0197(15)
C7 0.0154(12) 0.0190(15) 0.0277(13) 0.0015(11) 0.0033(10) -0.0047(11)
C8 0.0097(11) 0.0180(14) 0.0154(11) 0.0016(10) -0.0010(9) -0.0014(10)
C9 0.0110(11) 0.0137(14) 0.0131(11) 0.0003(9) -0.0026(8) -0.0003(10)
C10 0.0161(12) 0.0124(14) 0.0165(11) 0.0005(9) -0.0014(9) 0.0008(10)
C11 0.0120(12) 0.0134(14) 0.0156(11) 0.0002(9) 0.0025(9) 0.0003(10)
C12 0.0205(13) 0.0104(14) 0.0189(12) 0.0007(10) 0.0029(10) 0.0015(11)
N1 0.0190(15) 0.0083(16) 0.0198(15) 0.000 -0.0045(12) 0.000
P1 0.0140(4) 0.0142(5) 0.0139(4) 0.000 0.0019(3) 0.000

loop_
_atom_type_symbol
_atom_type_description
_atom_type_scat_dispersion_real
_atom_type_scat_dispersion_imag
_atom_type_scat_source
C C 0.0033 0.0016 'International Tables Vol C Tables 4.2.6.8 and 6.1.1.4'
H H 0.0000 0.0000 'International Tables Vol C Tables 4.2.6.8 and 6.1.1.4'
N N 0.0061 0.0033 'International Tables Vol C Tables 4.2.6.8 and 6.1.1.4'
P P 0.1023 0.0942 'International Tables Vol C Tables 4.2.6.8 and 6.1.1.4'
Fe Fe 0.3463 0.8444 'International Tables Vol C Tables 4.2.6.8 and 6.1.1.4'

loop_
_geom_angle_atom_site_label_1
_geom_angle_atom_site_label_2
_geom_angle_atom_site_label_3
_geom_angle
_geom_angle_site_symmetry_1
_geom_angle_site_symmetry_3
C3 Fe1 C3 40.30(16) 6_565 .
C3 Fe1 C1 67.99(12) 6_565 .
C3 Fe1 C1 67.99(12) . .
C3 Fe1 C2 67.88(10) 6_565 .
C3 Fe1 C2 40.31(11) . .
C1 Fe1 C2 40.59(10) . .
C3 Fe1 C2 40.31(11) 6_565 6_565
C3 Fe1 C2 67.87(10) . 6_565
C1 Fe1 C2 40.59(10) . 6_565
C2 Fe1 C2 68.13(15) . 6_565
C3 Fe1 C9 111.45(10) 6_565 .
C3 Fe1 C9 141.42(11) . .
C1 Fe1 C9 135.50(9) . .
C2 Fe1 C9 176.09(11) . .
C2 Fe1 C9 108.74(11) 6_565 .
C3 Fe1 C9 141.42(11) 6_565 6_565
C3 Fe1 C9 111.45(10) . 6_565
C1 Fe1 C9 135.50(9) . 6_565
C2 Fe1 C9 108.74(11) . 6_565
C2 Fe1 C9 176.09(11) 6_565 6_565
C9 Fe1 C9 74.29(13) . 6_565
C3 Fe1 C8 177.81(10) 6_565 6_565
C3 Fe1 C8 139.54(11) . 6_565
C1 Fe1 C8 109.83(12) . 6_565
C2 Fe1 C8 110.70(10) . 6_565
C2 Fe1 C8 137.83(11) 6_565 6_565
C9 Fe1 C8 69.85(10) . 6_565
C9 Fe1 C8 40.33(10) 6_565 6_565
C3 Fe1 C8 139.54(11) 6_565 .
C3 Fe1 C8 177.81(10) . .
C1 Fe1 C8 109.83(12) . .
C2 Fe1 C8 137.82(11) . .
C2 Fe1 C8 110.70(10) 6_565 .
C9 Fe1 C8 40.33(10) . .
C9 Fe1 C8 69.85(10) 6_565 .
C8 Fe1 C8 40.49(14) 6_565 .
C3 Fe1 P1 106.28(8) 6_565 .
C3 Fe1 P1 106.28(8) . .
C1 Fe1 P1 173.84(11) . .
C2 Fe1 P1 136.01(9) . .
C2 Fe1 P1 136.01(9) 6_565 .
C9 Fe1 P1 47.86(7) . .
C9 Fe1 P1 47.86(7) 6_565 .
C8 Fe1 P1 75.90(7) 6_565 .
C8 Fe1 P1 75.91(7) . .
C2 C1 C2 107.9(3) . 6_565
C2 C1 C4 126.03(17) . .
C2 C1 C4 126.03(17) 6_565 .
C2 C1 Fe1 69.88(17) . .
C2 C1 Fe1 69.88(17) 6_565 .
C4 C1 Fe1 128.3(3) . .
C3 C2 C1 107.7(2) . .
C3 C2 C5 126.9(3) . .
C1 C2 C5 125.4(3) . .
C3 C2 Fe1 69.59(14) . .
C1 C2 Fe1 69.52(18) . .
C5 C2 Fe1 128.4(2) . .
C3 C3 C2 108.37(17) 6_565 .
C3 C3 C6 125.91(19) 6_565 .
C2 C3 C6 125.7(3) . .
C3 C3 Fe1 69.85(8) 6_565 .
C2 C3 Fe1 70.10(15) . .
C6 C3 Fe1 126.64(18) . .
C1 C4 H4A 109.5 . .
C1 C4 H4B 109.5 . .
H4A C4 H4B 109.5 . .
C1 C4 H4C 109.5 . .
H4A C4 H4C 109.5 . .
H4B C4 H4C 109.5 . .
C2 C5 H5A 109.5 . .
C2 C5 H5B 109.5 . .
H5A C5 H5B 109.5 . .
C2 C5 H5C 109.5 . .
H5A C5 H5C 109.5 . .
H5B C5 H5C 109.5 . .
C3 C6 H6A 109.5 . .
C3 C6 H6B 109.5 . .
H6A C6 H6B 109.5 . .
C3 C6 H6C 109.5 . .
H6A C6 H6C 109.5 . .
H6B C6 H6C 109.5 . .
C8 C7 H7A 109.5 . .
C8 C7 H7B 109.5 . .
H7A C7 H7B 109.5 . .
C8 C7 H7C 109.5 . .
H7A C7 H7C 109.5 . .
H7B C7 H7C 109.5 . .
C9 C8 C8 111.94(14) . 6_565
C9 C8 C7 124.2(2) . .
C8 C8 C7 123.79(15) 6_565 .
C9 C8 Fe1 69.81(13) . .
C8 C8 Fe1 69.75(7) 6_565 .
C7 C8 Fe1 130.03(17) . .
C8 C9 C10 123.6(2) . .
C8 C9 P1 113.42(18) . .
C10 C9 P1 122.84(18) . .
C8 C9 Fe1 69.86(13) . .
C10 C9 Fe1 129.27(17) . .
P1 C9 Fe1 72.62(9) . .
C9 C10 C11 112.5(2) . .
C9 C10 H10A 109.1 . .
C11 C10 H10A 109.1 . .
C9 C10 H10B 109.1 . .
C11 C10 H10B 109.1 . .
H10A C10 H10B 107.8 . .
C12 C11 N1 106.7(2) . .
C12 C11 C10 132.3(2) . .
N1 C11 C10 121.0(2) . .
C11 C12 C12 107.78(14) . 2_656
C11 C12 H12 126.1 . .
C12 C12 H12 126.1 2_656 .
C11 N1 C11 110.9(3) 2_656 .
C11 N1 H1 124.5 2_656 .
C11 N1 H1 124.5 . .
C9 P1 C9 89.14(16) . 6_565
C9 P1 Fe1 59.52(8) . .
C9 P1 Fe1 59.52(8) 6_565 .

loop_
_geom_bond_atom_site_label_1
_geom_bond_atom_site_label_2
_geom_bond_distance
_geom_bond_site_symmetry_2
Fe1 C3 2.055(2) 6_565
Fe1 C3 2.055(2) .
Fe1 C1 2.057(4) .
Fe1 C2 2.062(3) .
Fe1 C2 2.062(3) 6_565
Fe1 C9 2.073(2) .
Fe1 C9 2.073(2) 6_565
Fe1 C8 2.074(2) 6_565
Fe1 C8 2.074(2) .
Fe1 P1 2.2956(10) .
C1 C2 1.429(4) .
C1 C2 1.429(4) 6_565
C1 C4 1.496(6) .
C2 C3 1.419(4) .
C2 C5 1.499(4) .
C3 C3 1.416(6) 6_565
C3 C6 1.505(4) .
C4 H4A 0.9800 .
C4 H4B 0.9800 .
C4 H4C 0.9800 .
C5 H5A 0.9800 .
C5 H5B 0.9800 .
C5 H5C 0.9800 .
C6 H6A 0.9800 .
C6 H6B 0.9800 .
C6 H6C 0.9800 .
C7 C8 1.499(3) .
C7 H7A 0.9800 .
C7 H7B 0.9800 .
C7 H7C 0.9800 .
C8 C9 1.429(3) .
C8 C8 1.435(5) 6_565
C9 C10 1.512(4) .
C9 P1 1.784(3) .
C10 C11 1.513(3) .
C10 H10A 0.9900 .
C10 H10B 0.9900 .
C11 C12 1.360(4) .
C11 N1 1.371(3) .
C12 C12 1.428(5) 2_656
C12 H12 0.9500 .
N1 C11 1.371(3) 2_656
N1 H1 0.8800 .
P1 C9 1.784(3) 6_565
